data_4320707
loop_
_publ_author_name
'Jennifer J. Cowan'
'Alan J. Bailey'
'Robert A. Heintz'
'Bao T. Do'
'Kenneth I. Hardcastle'
'Craig L. Hill'
'Ira A. Weinstock'

_publ_contact_author_address
;
Emory University
Department of Chemistry
X-ray Crystallography Laboratory
Atlanta GA 30322-2210
USA
;
_publ_contact_author_email khardca@emory.edu
_publ_contact_author_fax 404-727-6586
_publ_contact_author_phone 404-727-6140
_publ_section_title
;
 Formation, Isomerization, and Derivatization of Keggin Tungstoaluminates
;
_journal_name_full 'Inorganic Chemistry'
_journal_page_first 6666
_journal_page_last 6675
_journal_paper_doi 10.1021/ic0106120
_journal_volume 40
_journal_year 2001
_chemical_formula_sum 'Al2 Co3 H54 K12 O108 W22'
_chemical_formula_weight 6527.08
_chemical_name_systematic
;
  ?
;
_space_group_IT_number 2
_symmetry_cell_setting triclinic
_symmetry_space_group_name_Hall '-P 1'
_symmetry_space_group_name_H-M 'P -1'
_atom_sites_solution_hydrogens geom
_atom_sites_solution_primary direct
_atom_sites_solution_secondary difmap
_audit_creation_method SHELXL-97
_cell_angle_alpha 90.024(2)
_cell_angle_beta 60.011(2)
_cell_angle_gamma 60.039(2)
_cell_formula_units_Z 1
_cell_length_a 15.6315(16)
_cell_length_b 15.6328(16)
_cell_length_c 15.6522(16)
_cell_measurement_reflns_used 9999
_cell_measurement_temperature 100(2)
_cell_measurement_theta_max 32.224
_cell_measurement_theta_min 2.603
_cell_volume 2706.0(5)
_computing_cell_refinement 'Bruker SAINT'
_computing_data_collection 'Bruker SMART'
_computing_data_reduction 'Bruker SAINT'
_computing_molecular_graphics 'Bruker SHELXTL'
_computing_publication_material 'Bruker SHELXTL'
_computing_structure_refinement 'SHELXL-97 (Sheldrick, 1997)'
_computing_structure_solution 'SHELXS-97 (Sheldrick, 1990)'
_diffrn_ambient_temperature 100(2)
_diffrn_measured_fraction_theta_full 0.884
_diffrn_measured_fraction_theta_max 0.884
_diffrn_measurement_device_type 'CCD area detector'
_diffrn_measurement_method 'phi and omega scans'
_diffrn_radiation_monochromator graphite
_diffrn_radiation_source 'fine-focus sealed tube'
_diffrn_radiation_type MoK\a
_diffrn_radiation_wavelength 0.71073
_diffrn_reflns_av_R_equivalents 0.0475
_diffrn_reflns_av_sigmaI/netI 0.1050
_diffrn_reflns_limit_h_max 23
_diffrn_reflns_limit_h_min -23
_diffrn_reflns_limit_k_max 17
_diffrn_reflns_limit_k_min -22
_diffrn_reflns_limit_l_max 23
_diffrn_reflns_limit_l_min -20
_diffrn_reflns_number 24877
_diffrn_reflns_theta_full 32.58
_diffrn_reflns_theta_max 32.58
_diffrn_reflns_theta_min 1.59
_diffrn_standards_decay_% 0.1
_exptl_absorpt_coefficient_mu 24.310
_exptl_absorpt_correction_T_max 1
_exptl_absorpt_correction_T_min 0.381837
_exptl_absorpt_correction_type empirical
_exptl_absorpt_process_details 'SADABS, Sheldrick'
_exptl_crystal_colour red
_exptl_crystal_density_diffrn 4.005
_exptl_crystal_density_method 'not measured'
_exptl_crystal_description fragment
_exptl_crystal_F_000 2881
_exptl_crystal_size_max 0.23
_exptl_crystal_size_mid 0.23
_exptl_crystal_size_min 0.13
_refine_diff_density_max 4.448
_refine_diff_density_min -4.573
_refine_diff_density_rms 0.568
_refine_ls_extinction_method none
_refine_ls_goodness_of_fit_ref 1.088
_refine_ls_hydrogen_treatment mixed
_refine_ls_matrix_type full
_refine_ls_number_parameters 623
_refine_ls_number_reflns 17419
_refine_ls_number_restraints 0
_refine_ls_restrained_S_all 1.088
_refine_ls_R_factor_all 0.0896
_refine_ls_R_factor_gt 0.0616
_refine_ls_shift/su_max 0.041
_refine_ls_shift/su_mean 0.002
_refine_ls_structure_factor_coef Fsqd
_refine_ls_weighting_details 'calc w=1/[\s^2^(Fo^2^)+(0.0400P)^2^+0.0000P] where P=(Fo^2^+2Fc^2^)/3'
_refine_ls_weighting_scheme calc
_refine_ls_wR_factor_gt 0.1317
_refine_ls_wR_factor_ref 0.1375
_reflns_number_gt 10628
_reflns_number_total 17419
_reflns_threshold_expression >2sigma(I)
_cod_data_source_file ic0106120_1.cif
_cod_data_source_block jc5247s
_cod_depositor_comments
;
The following automatic conversions were performed:

'_symmetry_cell_setting' value 'Triclinic' changed to 'triclinic'
according to the built-in table from CIF Core dictionary named
'cif_core.dic' version 2.4.1 from 2010-06-29.

Automatic conversion script
Id: cif_fix_values 1646 2011-03-28 12:23:43Z adriana 
;
_cod_original_formula_sum 'H54 Al2 Co3 K12 O108 W22'
_cod_database_code 4320707

loop_
_symmetry_equiv_pos_as_xyz
'x, y, z'
'-x, -y, -z'

loop_
_atom_site_label
_atom_site_type_symbol
_atom_site_fract_x
_atom_site_fract_y
_atom_site_fract_z
_atom_site_U_iso_or_equiv
_atom_site_adp_type
_atom_site_occupancy
_atom_site_symmetry_multiplicity
_atom_site_calc_flag
_atom_site_refinement_flags
_atom_site_disorder_assembly
_atom_site_disorder_group
W1 W 0.77559(3) 0.48069(3) 0.46790(3) 0.02262(10) Uani 0.92 1 d P . .
W2 W 0.98719(3) 0.48062(3) 0.25637(3) 0.02249(9) Uani 0.92 1 d P . .
W3 W 0.77561(3) 0.48072(3) 0.25658(3) 0.02295(10) Uani 0.92 1 d P . .
W4 W 1.22451(3) 0.24342(3) 0.25623(3) 0.02277(10) Uani 0.92 1 d P . .
W5 W 1.22437(3) 0.24345(3) 0.01930(3) 0.02291(10) Uani 0.92 1 d P . .
W6 W 1.01286(3) 0.24353(3) 0.01940(3) 0.02241(9) Uani 0.92 1 d P . .
W7 W 0.77567(3) 0.24372(3) 0.25651(3) 0.02281(10) Uani 0.92 1 d P . .
W8 W 0.77567(3) 0.24367(3) 0.46783(3) 0.02283(10) Uani 0.92 1 d P . .
W9 W 1.01289(3) 0.24348(3) 0.46783(3) 0.02235(9) Uani 0.92 1 d P . .
W10 W 1.22437(3) 0.03213(3) 0.25633(3) 0.02307(10) Uani 0.92 1 d P . .
W11 W 1.22441(3) 0.03211(3) 0.01932(3) 0.02264(10) Uani 0.92 1 d P . .
W12 W 0.98716(3) 0.03216(3) 0.25643(3) 0.02233(9) Uani 0.92 1 d P . .
Co1 Co 0.77559(3) 0.48069(3) 0.46790(3) 0.030 Uiso 0.08 1 d P . .
Co2 Co 0.98719(3) 0.48062(3) 0.25637(3) 0.030 Uiso 0.08 1 d P . .
Co3 Co 0.77561(3) 0.48072(3) 0.25658(3) 0.030 Uiso 0.08 1 d P . .
Co4 Co 1.22451(3) 0.24342(3) 0.25623(3) 0.030 Uiso 0.08 1 d P . .
Co5 Co 1.22437(3) 0.24345(3) 0.01930(3) 0.030 Uiso 0.08 1 d P . .
Co6 Co 1.01286(3) 0.24353(3) 0.01940(3) 0.030 Uiso 0.08 1 d P . .
Co7 Co 0.77567(3) 0.24372(3) 0.25651(3) 0.030 Uiso 0.08 1 d P . .
Co8 Co 0.77567(3) 0.24367(3) 0.46783(3) 0.030 Uiso 0.08 1 d P . .
Co9 Co 1.01289(3) 0.24348(3) 0.46783(3) 0.030 Uiso 0.08 1 d P . .
Co10 Co 1.22437(3) 0.03213(3) 0.25633(3) 0.030 Uiso 0.08 1 d P . .
Co11 Co 1.22441(3) 0.03211(3) 0.01932(3) 0.030 Uiso 0.08 1 d P . .
Co12 Co 0.98716(3) 0.03216(3) 0.25643(3) 0.030 Uiso 0.08 1 d P . .
Al1 Al 1.0006(2) 0.2497(2) 0.24978(19) 0.019 Uiso 1 1 d . . .
O1 O 0.9081(5) 0.2043(5) 0.2953(4) 0.023 Uiso 1 1 d . . .
O2 O 1.0911(5) 0.2042(5) 0.2968(4) 0.023 Uiso 1 1 d . . .
O3 O 0.9086(5) 0.3878(5) 0.2951(4) 0.023 Uiso 1 1 d . . .
O4 O 1.0913(5) 0.2061(5) 0.1114(4) 0.024 Uiso 1 1 d . . .
O5 O 0.6651(5) 0.5742(6) 0.5939(5) 0.0325(19) Uani 1 1 d . . .
O6 O 0.7337(5) 0.3837(5) 0.4825(5) 0.0263(17) Uani 1 1 d . . .
O7 O 0.9010(5) 0.3824(5) 0.4828(5) 0.0289(17) Uani 1 1 d . . .
O8 O 1.0210(6) 0.5730(5) 0.2393(5) 0.0343(17) Uani 1 1 d . . .
O9 O 0.6665(6) 0.5731(6) 0.2384(5) 0.036(2) Uani 1 1 d . . .
O10 O 0.7343(5) 0.3816(5) 0.2849(5) 0.0279(17) Uani 1 1 d . . .
O11 O 0.9037(5) 0.3809(5) 0.1175(5) 0.0245(16) Uani 1 1 d . . .
O12 O 1.0990(5) 0.3831(5) 0.2846(5) 0.0239(16) Uani 1 1 d . . .
O13 O 1.3345(5) 0.2597(6) 0.2385(6) 0.038(2) Uani 1 1 d . . .
O14 O 1.2663(5) 0.2175(5) 0.1158(5) 0.0291(17) Uani 1 1 d . . .
O15 O 1.3323(5) 0.2618(5) -0.0721(5) 0.0316(19) Uani 1 1 d . . .
O16 O 0.9785(6) 0.2613(6) -0.0728(5) 0.0349(18) Uani 1 1 d . . .
O17 O 0.9005(5) 0.2158(5) 0.1165(5) 0.0267(17) Uani 1 1 d . . .
O18 O 0.6655(5) 0.2617(6) 0.2391(5) 0.033(2) Uani 1 1 d . . .
O19 O 0.6665(5) 0.2609(6) 0.5938(5) 0.035(2) Uani 1 1 d . . .
O20 O 0.9019(5) 0.2151(5) 0.4820(5) 0.0286(17) Uani 1 1 d . . .
O21 O 0.9797(5) 0.2594(5) 0.5937(5) 0.0319(18) Uani 1 1 d . . .
O22 O 1.3137(5) 0.0936(5) 0.2314(5) 0.0229(16) Uani 1 1 d . . .
O23 O 1.3348(5) -0.0956(6) 0.2391(5) 0.0346(19) Uani 1 1 d . . .
O24 O 1.2663(5) 0.0173(5) 0.1171(5) 0.0267(17) Uani 1 1 d . . .
O25 O 1.0998(5) 0.0156(5) 0.2836(5) 0.0285(17) Uani 1 1 d . . .
O26 O 1.3326(5) -0.0921(6) -0.0743(5) 0.0325(19) Uani 1 1 d . . .
O27 O 1.0221(5) -0.0944(5) 0.2400(5) 0.0328(18) Uani 1 1 d . . .
O28 O 1.1004(5) 0.0173(5) 0.1162(5) 0.0299(17) Uani 1 1 d . . .
O29 O 0.8604(5) 0.0947(5) 0.4071(5) 0.0273(17) Uani 1 1 d . . .
O30 O 0.6872(5) 0.2676(5) 0.4062(5) 0.0268(16) Uani 1 1 d . . .
O31 O 0.8622(5) 0.0930(5) 0.2310(5) 0.0267(16) Uani 1 1 d . . .
O32 O 1.1373(5) 0.0943(5) -0.0441(5) 0.0263(17) Uani 1 1 d . . .
O33 O 1.3132(5) 0.0932(5) -0.0451(5) 0.0295(18) Uani 1 1 d . . .
O34 O 0.6866(5) 0.5449(6) 0.4054(5) 0.034(2) Uani 1 1 d . . .
O35 O 0.8623(5) 0.5437(5) 0.2325(5) 0.0272(16) Uani 1 1 d . . .
O36 O 0.8611(5) 0.5452(6) 0.4066(5) 0.0337(19) Uani 1 1 d . . .
O37 O 1.1387(5) 0.2668(5) 0.4074(5) 0.0266(16) Uani 1 1 d . . .
O38 O 1.1385(5) 0.2684(5) -0.0449(4) 0.0264(16) Uani 1 1 d . . .
O39 O 1.1022(5) 0.3816(5) 0.1169(5) 0.0273(17) Uani 1 1 d . . .
O40 O 1.1386(5) 0.0937(5) 0.4063(5) 0.0300(17) Uani 1 1 d . . .
Co13 Co 0.5000 1.0000 0.5000 0.0246(4) Uani 1 2 d S . .
K1 K 0.50026(18) 0.78800(19) 0.71181(18) 0.0334(6) Uani 1 1 d . . .
K2 K 1.07557(18) 0.21229(18) 0.71221(17) 0.0327(5) Uani 1 1 d . . .
K3 K 0.49978(18) 0.78844(19) 0.28852(17) 0.0330(6) Uani 1 1 d . . .
K4 K 0.5000 0.5000 0.5000 0.0704(17) Uani 1 2 d S . .
K5 K 1.5000 0.0000 0.0000 0.0680(16) Uani 1 2 d S . .
K6 K 1.0000 0.5000 0.5000 0.0775(15) Uani 1 2 d S . .
K7 K 1.0000 0.0000 0.0000 0.0833(15) Uani 1 2 d S . .
K8 K 1.0000 0.5000 0.0000 0.0728(16) Uani 1 2 d S . .
K9 K 1.0000 0.0000 0.5000 0.0741(14) Uani 1 2 d S . .
O1W O 0.5001(6) 0.4991(6) 0.3043(7) 0.048(3) Uani 1 1 d . . .
O2W O 1.5004(6) 0.1966(7) -0.0012(5) 0.043(2) Uani 1 1 d . . .
O3W O 1.2549(11) 0.2482(12) 0.4943(11) 0.123(5) Uiso 1 1 d . . .
O4W O 0.5023(11) 0.9919(11) 0.7514(10) 0.113(5) Uiso 1 1 d . . .
O5W O 0.7504(12) 0.7481(12) 0.2486(11) 0.130(6) Uiso 1 1 d . . .
O6W O 1.1970(7) 0.4997(6) -0.0002(5) 0.044(2) Uani 1 1 d . . .
O7W O 1.3289(15) 0.5848(16) -0.0871(14) 0.068(6) Uiso 0.50 1 d P . .
O8W O 0.8040(6) 0.1955(6) 0.0001(5) 0.0416(19) Uani 1 1 d . . .
O9W O 1.1944(6) 0.5003(6) 0.3049(6) 0.0414(19) Uani 1 1 d . . .
O10W O 1.1956(6) -0.1957(6) 0.3051(6) 0.044(2) Uani 1 1 d . . .
O11W O 0.7456(9) 1.0046(10) 0.2491(9) 0.093(4) Uiso 1 1 d . . .
O12W O 0.5006(11) 0.7471(12) 0.5025(11) 0.119(5) Uiso 1 1 d . . .
O13W O 0.2556(13) 0.9942(14) 0.4929(12) 0.049(5) Uiso 0.50 1 d P . .
O14W O 1.3265(18) -0.2428(19) 0.0885(16) 0.040(6) Uiso 0.33 1 d P . .
O15W O 1.3274(16) -0.4127(17) 0.2597(15) 0.033(5) Uiso 0.33 1 d P . .
O16W O 1.3298(19) 0.4124(19) 0.0852(18) 0.045(7) Uiso 0.33 1 d P . .
O17W O 0.490(4) 1.079(4) 0.402(3) 0.136(17) Uiso 0.33 1 d P . .
O18W O 0.501(3) 0.922(3) 0.401(3) 0.095(12) Uiso 0.33 1 d P . .
O19W O 0.679(3) 0.923(3) 0.444(2) 0.085(11) Uiso 0.33 1 d P . .

loop_
_atom_site_aniso_label
_atom_site_aniso_U_11
_atom_site_aniso_U_22
_atom_site_aniso_U_33
_atom_site_aniso_U_23
_atom_site_aniso_U_13
_atom_site_aniso_U_12
W1 0.02016(14) 0.01510(19) 0.02227(16) 0.00251(13) -0.00990(13) -0.00654(14)
W2 0.02367(14) 0.01484(18) 0.02758(17) 0.00761(13) -0.01407(13) -0.01103(13)
W3 0.01995(14) 0.01572(19) 0.02841(17) 0.00795(13) -0.01488(13) -0.00659(13)
W4 0.02037(13) 0.02086(19) 0.02780(17) 0.00780(13) -0.01446(13) -0.01175(13)
W5 0.02029(14) 0.02110(19) 0.02262(16) 0.00808(13) -0.00999(13) -0.01159(13)
W6 0.02401(14) 0.02007(19) 0.02226(15) 0.00749(13) -0.01479(12) -0.01077(14)
W7 0.02005(13) 0.02052(19) 0.02827(17) 0.00781(13) -0.01481(13) -0.01107(13)
W8 0.02055(14) 0.02104(19) 0.02234(16) 0.00815(13) -0.01011(13) -0.01162(13)
W9 0.02452(14) 0.02020(19) 0.02143(15) 0.00750(13) -0.01439(12) -0.01124(14)
W10 0.02036(14) 0.01514(19) 0.02855(17) 0.00790(13) -0.01475(13) -0.00662(13)
W11 0.02016(14) 0.01448(19) 0.02293(17) 0.00257(13) -0.01013(13) -0.00631(14)
W12 0.02373(14) 0.01407(18) 0.02778(17) 0.00742(13) -0.01446(13) -0.01049(13)
O5 0.022(3) 0.026(4) 0.030(3) -0.002(3) -0.010(2) -0.007(3)
O6 0.021(2) 0.019(3) 0.021(3) 0.001(2) -0.006(2) -0.008(2)
O7 0.038(2) 0.026(3) 0.026(3) 0.007(2) -0.017(2) -0.021(2)
O8 0.049(3) 0.031(3) 0.047(3) 0.025(2) -0.034(3) -0.030(2)
O9 0.023(3) 0.029(4) 0.037(3) 0.016(3) -0.018(3) -0.004(3)
O10 0.019(2) 0.022(3) 0.034(3) 0.000(2) -0.013(2) -0.009(2)
O11 0.018(2) 0.020(3) 0.032(3) 0.012(2) -0.016(2) -0.007(2)
O12 0.022(2) 0.017(3) 0.031(3) 0.009(2) -0.017(2) -0.009(2)
O13 0.020(2) 0.040(4) 0.046(4) 0.005(3) -0.016(3) -0.015(3)
O14 0.028(2) 0.029(3) 0.030(3) 0.008(2) -0.016(2) -0.017(2)
O15 0.026(3) 0.027(4) 0.033(3) 0.014(3) -0.013(2) -0.014(3)
O16 0.048(3) 0.041(4) 0.021(3) 0.011(2) -0.023(2) -0.026(3)
O17 0.027(2) 0.016(3) 0.028(3) 0.006(2) -0.014(2) -0.009(2)
O18 0.013(2) 0.030(4) 0.044(4) 0.003(3) -0.012(2) -0.009(2)
O19 0.018(3) 0.040(4) 0.031(3) 0.011(3) -0.006(2) -0.015(3)
O20 0.039(3) 0.020(3) 0.028(3) 0.010(2) -0.016(2) -0.021(2)
O21 0.037(3) 0.026(4) 0.037(3) 0.013(2) -0.029(2) -0.014(3)
O22 0.019(2) 0.017(3) 0.030(3) 0.008(2) -0.019(2) -0.003(2)
O23 0.028(3) 0.030(4) 0.044(3) 0.013(3) -0.024(3) -0.011(3)
O24 0.019(2) 0.020(3) 0.034(3) 0.006(2) -0.015(2) -0.006(2)
O25 0.028(2) 0.025(3) 0.033(3) 0.011(2) -0.018(2) -0.015(2)
O26 0.024(2) 0.025(4) 0.034(3) -0.002(3) -0.014(2) -0.009(3)
O27 0.034(3) 0.017(3) 0.047(4) 0.010(3) -0.023(3) -0.014(2)
O28 0.035(2) 0.031(3) 0.029(3) 0.010(2) -0.019(2) -0.021(2)
O29 0.023(2) 0.017(3) 0.036(3) 0.005(2) -0.013(2) -0.012(2)
O30 0.021(2) 0.031(3) 0.037(3) 0.016(2) -0.019(2) -0.017(2)
O31 0.030(2) 0.028(3) 0.035(3) 0.018(2) -0.023(2) -0.021(2)
O32 0.022(2) 0.030(4) 0.023(3) 0.008(2) -0.013(2) -0.012(2)
O33 0.019(2) 0.030(4) 0.019(3) -0.005(3) -0.002(2) -0.011(2)
O34 0.023(3) 0.024(4) 0.034(3) 0.000(3) -0.011(3) -0.007(3)
O35 0.032(2) 0.020(3) 0.036(3) 0.014(2) -0.022(2) -0.017(2)
O36 0.031(3) 0.031(4) 0.029(3) -0.001(3) -0.010(3) -0.019(3)
O37 0.031(2) 0.026(3) 0.034(3) 0.014(2) -0.026(2) -0.015(2)
O38 0.029(2) 0.033(3) 0.019(3) 0.015(2) -0.015(2) -0.018(2)
O39 0.027(2) 0.017(3) 0.031(3) 0.007(2) -0.016(2) -0.009(2)
O40 0.033(2) 0.030(3) 0.037(3) 0.017(2) -0.025(2) -0.018(2)
Co13 0.0215(6) 0.0206(9) 0.0275(8) 0.0074(6) -0.0138(6) -0.0101(6)
K1 0.0239(7) 0.0282(11) 0.0370(10) 0.0012(8) -0.0153(8) -0.0108(8)
K2 0.0424(8) 0.0271(10) 0.0362(9) 0.0138(8) -0.0255(8) -0.0216(8)
K3 0.0241(8) 0.0297(11) 0.0344(10) 0.0142(8) -0.0143(8) -0.0119(8)
K4 0.0311(17) 0.040(3) 0.100(3) 0.009(2) -0.025(2) -0.0102(18)
K5 0.0404(19) 0.074(3) 0.058(2) 0.013(2) -0.0270(18) -0.016(2)
K6 0.0961(19) 0.074(3) 0.090(3) 0.020(2) -0.066(2) -0.052(2)
K7 0.107(2) 0.111(3) 0.060(2) 0.019(2) -0.042(2) -0.085(2)
K8 0.089(3) 0.049(3) 0.059(2) 0.0270(19) -0.040(2) -0.030(2)
K9 0.091(2) 0.081(3) 0.095(3) 0.061(2) -0.065(2) -0.064(2)
O1W 0.013(3) 0.022(4) 0.072(5) 0.008(3) -0.004(3) -0.009(3)
O2W 0.022(3) 0.064(5) 0.025(3) 0.012(3) -0.009(3) -0.018(3)
O6W 0.064(4) 0.030(4) 0.027(3) 0.018(3) -0.021(3) -0.025(3)
O8W 0.058(3) 0.057(4) 0.024(3) 0.007(3) -0.019(3) -0.046(3)
O9W 0.062(3) 0.025(3) 0.057(3) 0.008(3) -0.046(3) -0.024(3)
O10W 0.061(3) 0.048(4) 0.060(4) 0.046(3) -0.045(3) -0.043(3)

loop_
_atom_type_symbol
_atom_type_description
_atom_type_scat_dispersion_real
_atom_type_scat_dispersion_imag
_atom_type_scat_source
H H 0.0000 0.0000 'International Tables Vol C Tables 4.2.6.8 and 6.1.1.4'
Al Al 0.0645 0.0514 'International Tables Vol C Tables 4.2.6.8 and 6.1.1.4'
Co Co 0.3494 0.9721 'International Tables Vol C Tables 4.2.6.8 and 6.1.1.4'
K K 0.2009 0.2494 'International Tables Vol C Tables 4.2.6.8 and 6.1.1.4'
O O 0.0106 0.0060 'International Tables Vol C Tables 4.2.6.8 and 6.1.1.4'
W W -0.8490 6.8722 'International Tables Vol C Tables 4.2.6.8 and 6.1.1.4'

loop_
_geom_angle_atom_site_label_1
_geom_angle_atom_site_label_2
_geom_angle_atom_site_label_3
_geom_angle
_geom_angle_site_symmetry_1
_geom_angle_site_symmetry_3
_geom_angle_publ_flag
O5 W1 O6 101.2(3) . . ?
O5 W1 O7 101.6(3) . . ?
O6 W1 O7 85.9(3) . . ?
O5 W1 O36 98.0(3) . . ?
O6 W1 O36 160.8(2) . . ?
O7 W1 O36 89.6(3) . . ?
O5 W1 O34 97.8(3) . . ?
O6 W1 O34 89.2(3) . . ?
O7 W1 O34 160.5(2) . . ?
O36 W1 O34 88.9(3) . . ?
O5 W1 O3 168.8(3) . . ?
O6 W1 O3 86.8(2) . . ?
O7 W1 O3 86.7(2) . . ?
O36 W1 O3 74.4(3) . . ?
O34 W1 O3 74.2(2) . . ?
O5 W1 K4 83.5(2) . . ?
O6 W1 K4 48.2(2) . . ?
O7 W1 K4 133.4(2) . . ?
O36 W1 K4 136.0(2) . . ?
O34 W1 K4 47.8(2) . . ?
O3 W1 K4 96.29(16) . . ?
O5 W1 K6 84.2(2) . . ?
O6 W1 K6 133.6(2) . . ?
O7 W1 K6 48.3(2) . . ?
O36 W1 K6 47.9(2) . . ?
O34 W1 K6 136.3(2) . . ?
O3 W1 K6 96.14(16) . . ?
K4 W1 K6 167.543(10) . . ?
O8 W2 O12 101.3(3) . . ?
O8 W2 O39 100.8(3) . . ?
O12 W2 O39 85.2(3) . . ?
O8 W2 O35 98.4(3) . . ?
O12 W2 O35 160.3(3) . . ?
O39 W2 O35 90.5(3) . . ?
O8 W2 O36 98.2(3) . . ?
O12 W2 O36 89.1(3) . . ?
O39 W2 O36 160.9(3) . . ?
O35 W2 O36 88.7(3) . . ?
O8 W2 O3 169.5(2) . . ?
O12 W2 O3 86.5(3) . . ?
O39 W2 O3 86.7(3) . . ?
O35 W2 O3 74.1(3) . . ?
O36 W2 O3 74.7(3) . . ?
O8 W2 K8 83.7(3) . . ?
O12 W2 K8 133.87(17) . . ?
O39 W2 K8 49.2(2) . . ?
O35 W2 K8 47.97(18) . . ?
O36 W2 K8 136.1(2) . . ?
O3 W2 K8 96.05(17) . . ?
O8 W2 K6 83.9(3) . . ?
O12 W2 K6 47.94(18) . . ?
O39 W2 K6 132.5(2) . . ?
O35 W2 K6 136.05(18) . . ?
O36 W2 K6 47.9(2) . . ?
O3 W2 K6 96.39(17) . . ?
K8 W2 K6 167.540(13) . . ?
O9 W3 O11 102.0(3) . . ?
O9 W3 O10 101.8(3) . . ?
O11 W3 O10 86.0(3) . . ?
O9 W3 O34 98.3(3) . . ?
O11 W3 O34 159.7(3) . . ?
O10 W3 O34 88.9(3) . . ?
O9 W3 O35 98.6(4) . . ?
O11 W3 O35 88.8(3) . . ?
O10 W3 O35 159.6(3) . . ?
O34 W3 O35 89.1(3) . . ?
O9 W3 O3 169.8(3) . . ?
O11 W3 O3 84.9(2) . . ?
O10 W3 O3 86.0(3) . . ?
O34 W3 O3 75.2(3) . . ?
O35 W3 O3 73.8(3) . . ?
O9 W3 K4 84.2(2) . . ?
O11 W3 K4 133.7(2) . . ?
O10 W3 K4 48.23(16) . . ?
O34 W3 K4 47.4(2) . . ?
O35 W3 K4 136.10(18) . . ?
O3 W3 K4 96.49(15) . . ?
O9 W3 K8 83.4(2) . . ?
O11 W3 K8 48.4(2) . . ?
O10 W3 K8 133.70(17) . . ?
O34 W3 K8 136.4(2) . . ?
O35 W3 K8 48.0(2) . . ?
O3 W3 K8 95.96(15) . . ?
K4 W3 K8 167.538(13) . . ?
O13 W4 O12 101.4(3) . . ?
O13 W4 O14 100.5(3) . . ?
O12 W4 O14 85.8(3) . . ?
O13 W4 O22 97.7(3) . . ?
O12 W4 O22 160.9(3) . . ?
O14 W4 O22 89.9(3) . . ?
O13 W4 O37 98.5(3) . . ?
O12 W4 O37 89.4(3) . . ?
O14 W4 O37 161.0(3) . . ?
O22 W4 O37 88.7(3) . . ?
O13 W4 O2 169.4(3) . . ?
O12 W4 O2 86.3(3) . . ?
O14 W4 O2 87.2(3) . . ?
O22 W4 O2 74.9(2) . . ?
O37 W4 O2 74.1(3) . . ?
O13 W4 K5 83.5(2) . . ?
O12 W4 K5 133.90(19) . . ?
O14 W4 K5 48.7(2) . . ?
O22 W4 K5 47.61(18) . . ?
O37 W4 K5 135.7(2) . . ?
O2 W4 K5 96.47(14) . . ?
O13 W4 K6 84.2(2) . . ?
O12 W4 K6 47.9(2) . . ?
O14 W4 K6 133.0(2) . . ?
O22 W4 K6 136.25(18) . . ?
O37 W4 K6 48.2(2) . . ?
O2 W4 K6 95.91(14) . . ?
K5 W4 K6 167.588(12) . . ?
O15 W5 O14 100.7(3) . . ?
O15 W5 O39 100.2(3) . . ?
O14 W5 O39 84.7(3) . . ?
O15 W5 O38 97.8(3) . . ?
O14 W5 O38 161.4(3) . . ?
O39 W5 O38 90.2(3) . . ?
O15 W5 O33 98.7(3) . . ?
O14 W5 O33 89.8(3) . . ?
O39 W5 O33 161.0(3) . . ?
O38 W5 O33 89.2(3) . . ?
O15 W5 O4 169.8(3) . . ?
O14 W5 O4 87.5(3) . . ?
O39 W5 O4 86.4(3) . . ?
O38 W5 O4 74.3(3) . . ?
O33 W5 O4 75.1(2) . . ?
O15 W5 K5 84.3(2) . . ?
O14 W5 K5 48.45(18) . . ?
O39 W5 K5 132.6(2) . . ?
O38 W5 K5 136.35(19) . . ?
O33 W5 K5 47.8(2) . . ?
O4 W5 K5 96.93(17) . . ?
O15 W5 K8 83.3(2) . . ?
O14 W5 K8 133.15(19) . . ?
O39 W5 K8 49.0(2) . . ?
O38 W5 K8 47.5(2) . . ?
O33 W5 K8 136.1(2) . . ?
O4 W5 K8 95.51(17) . . ?
K5 W5 K8 167.540(12) . . ?
O16 W6 O11 102.1(3) . . ?
O16 W6 O17 101.0(3) . . ?
O11 W6 O17 86.2(3) . . ?
O16 W6 O32 98.5(3) . . ?
O11 W6 O32 159.4(3) . . ?
O17 W6 O32 89.1(3) . . ?
O16 W6 O38 97.9(3) . . ?
O11 W6 O38 88.7(3) . . ?
O17 W6 O38 161.1(3) . . ?
O32 W6 O38 89.3(3) . . ?
O16 W6 O4 169.6(2) . . ?
O11 W6 O4 84.7(3) . . ?
O17 W6 O4 87.2(3) . . ?
O32 W6 O4 75.0(3) . . ?
O38 W6 O4 74.1(3) . . ?
O16 W6 K7 84.1(3) . . ?
O11 W6 K7 133.8(2) . . ?
O17 W6 K7 48.02(18) . . ?
O32 W6 K7 47.6(2) . . ?
O38 W6 K7 136.26(19) . . ?
O4 W6 K7 96.93(18) . . ?
O16 W6 K8 83.5(3) . . ?
O11 W6 K8 48.3(2) . . ?
O17 W6 K8 133.69(18) . . ?
O32 W6 K8 136.3(2) . . ?
O38 W6 K8 47.7(2) . . ?
O4 W6 K8 95.56(18) . . ?
K7 W6 K8 167.486(13) . . ?
O18 W7 O10 101.1(3) . . ?
O18 W7 O17 100.5(3) . . ?
O10 W7 O17 86.7(3) . . ?
O18 W7 O30 98.3(3) . . ?
O10 W7 O30 89.0(3) . . ?
O17 W7 O30 161.2(3) . . ?
O18 W7 O31 98.4(3) . . ?
O10 W7 O31 160.5(3) . . ?
O17 W7 O31 88.8(3) . . ?
O30 W7 O31 89.2(3) . . ?
O18 W7 O1 170.1(3) . . ?
O10 W7 O1 86.1(3) . . ?
O17 W7 O1 86.6(3) . . ?
O30 W7 O1 74.8(2) . . ?
O31 W7 O1 74.7(3) . . ?
O18 W7 K4 83.7(2) . . ?
O10 W7 K4 47.90(18) . . ?
O17 W7 K4 133.9(2) . . ?
O30 W7 K4 47.9(2) . . ?
O31 W7 K4 136.48(18) . . ?
O1 W7 K4 96.34(14) . . ?
O18 W7 K7 83.9(2) . . ?
O10 W7 K7 134.0(2) . . ?
O17 W7 K7 47.8(2) . . ?
O30 W7 K7 136.0(2) . . ?
O31 W7 K7 47.42(19) . . ?
O1 W7 K7 96.10(14) . . ?
K4 W7 K7 167.532(13) . . ?
O19 W8 O6 100.9(3) . . ?
O19 W8 O20 101.2(3) . . ?
O6 W8 O20 86.4(3) . . ?
O19 W8 O29 98.2(3) . . ?
O6 W8 O29 160.8(3) . . ?
O20 W8 O29 89.0(3) . . ?
O19 W8 O30 98.2(3) . . ?
O6 W8 O30 89.5(3) . . ?
O20 W8 O30 160.6(3) . . ?
O29 W8 O30 88.7(3) . . ?
O19 W8 O1 169.5(3) . . ?
O6 W8 O1 86.5(2) . . ?
O20 W8 O1 86.6(2) . . ?
O29 W8 O1 74.7(3) . . ?
O30 W8 O1 74.3(2) . . ?
O19 W8 K4 83.7(3) . . ?
O6 W8 K4 48.2(2) . . ?
O20 W8 K4 134.0(2) . . ?
O29 W8 K4 136.0(2) . . ?
O30 W8 K4 47.97(19) . . ?
O1 W8 K4 96.06(17) . . ?
O19 W8 K9 83.9(3) . . ?
O6 W8 K9 133.5(2) . . ?
O20 W8 K9 47.8(2) . . ?
O29 W8 K9 47.9(2) . . ?
O30 W8 K9 136.0(2) . . ?
O1 W8 K9 96.39(17) . . ?
K4 W8 K9 167.525(11) . . ?
O21 W9 O7 101.3(3) . . ?
O21 W9 O20 101.0(3) . . ?
O7 W9 O20 86.4(3) . . ?
O21 W9 O37 97.9(3) . . ?
O7 W9 O37 89.9(3) . . ?
O20 W9 O37 161.1(3) . . ?
O21 W9 O40 97.8(3) . . ?
O7 W9 O40 160.8(3) . . ?
O20 W9 O40 89.0(3) . . ?
O37 W9 O40 88.5(3) . . ?
O21 W9 O2 169.4(3) . . ?
O7 W9 O2 86.7(3) . . ?
O20 W9 O2 86.3(3) . . ?
O37 W9 O2 75.0(3) . . ?
O40 W9 O2 74.5(3) . . ?
O21 W9 K9 83.4(3) . . ?
O7 W9 K9 133.5(2) . . ?
O20 W9 K9 47.8(2) . . ?
O37 W9 K9 135.7(2) . . ?
O40 W9 K9 47.9(2) . . ?
O2 W9 K9 96.15(18) . . ?
O21 W9 K6 84.2(3) . . ?
O7 W9 K6 48.2(2) . . ?
O20 W9 K6 134.0(2) . . ?
O37 W9 K6 48.15(19) . . ?
O40 W9 K6 136.1(2) . . ?
O2 W9 K6 96.31(18) . . ?
K9 W9 K6 167.523(12) . . ?
O23 W10 O24 100.9(3) . . ?
O23 W10 O25 100.3(3) . . ?
O24 W10 O25 86.0(3) . . ?
O23 W10 O40 98.3(3) . . ?
O24 W10 O40 160.8(3) . . ?
O25 W10 O40 89.5(3) . . ?
O23 W10 O22 98.2(3) . . ?
O24 W10 O22 89.3(3) . . ?
O25 W10 O22 161.5(3) . . ?
O40 W10 O22 89.1(3) . . ?
O23 W10 O2 169.6(3) . . ?
O24 W10 O2 86.9(3) . . ?
O25 W10 O2 87.0(3) . . ?
O40 W10 O2 74.2(3) . . ?
O22 W10 O2 74.8(2) . . ?
O23 W10 K5 83.8(2) . . ?
O24 W10 K5 48.17(19) . . ?
O25 W10 K5 133.5(2) . . ?
O40 W10 K5 136.2(2) . . ?
O22 W10 K5 47.67(17) . . ?
O2 W10 K5 96.56(15) . . ?
O23 W10 K9 83.8(2) . . ?
O24 W10 K9 133.6(2) . . ?
O25 W10 K9 48.1(2) . . ?
O40 W10 K9 47.8(2) . . ?
O22 W10 K9 136.25(18) . . ?
O2 W10 K9 95.86(15) . . ?
K5 W10 K9 167.553(13) . . ?
O26 W11 O28 101.6(3) . . ?
O26 W11 O24 102.1(3) . . ?
O28 W11 O24 85.8(3) . . ?
O26 W11 O33 97.4(3) . . ?
O28 W11 O33 160.9(3) . . ?
O24 W11 O33 89.6(3) . . ?
O26 W11 O32 97.4(3) . . ?
O28 W11 O32 89.2(3) . . ?
O24 W11 O32 160.4(2) . . ?
O33 W11 O32 89.1(3) . . ?
O26 W11 O4 167.7(3) . . ?
O28 W11 O4 87.1(3) . . ?
O24 W11 O4 87.1(3) . . ?
O33 W11 O4 74.2(2) . . ?
O32 W11 O4 73.8(3) . . ?
O26 W11 K5 84.2(2) . . ?
O28 W11 K5 133.5(2) . . ?
O24 W11 K5 48.33(19) . . ?
O33 W11 K5 47.8(2) . . ?
O32 W11 K5 136.3(2) . . ?
O4 W11 K5 96.27(16) . . ?
O26 W11 K7 83.5(2) . . ?
O28 W11 K7 48.2(2) . . ?
O24 W11 K7 133.4(2) . . ?
O33 W11 K7 136.1(2) . . ?
O32 W11 K7 47.7(2) . . ?
O4 W11 K7 96.16(16) . . ?
K5 W11 K7 167.545(11) . . ?
O27 W12 O25 99.6(3) . . ?
O27 W12 O28 101.1(3) . . ?
O25 W12 O28 86.0(3) . . ?
O27 W12 O31 98.7(3) . . ?
O25 W12 O31 161.7(3) . . ?
O28 W12 O31 89.2(3) . . ?
O27 W12 O29 98.4(3) . . ?
O25 W12 O29 89.5(3) . . ?
O28 W12 O29 160.5(3) . . ?
O31 W12 O29 89.1(3) . . ?
O27 W12 O1 169.9(2) . . ?
O25 W12 O1 87.5(3) . . ?
O28 W12 O1 86.4(3) . . ?
O31 W12 O1 74.5(3) . . ?
O29 W12 O1 74.4(3) . . ?
O27 W12 K9 83.3(3) . . ?
O25 W12 K9 47.9(2) . . ?
O28 W12 K9 133.4(2) . . ?
O31 W12 K9 136.49(18) . . ?
O29 W12 K9 48.0(2) . . ?
O1 W12 K9 96.49(17) . . ?
O27 W12 K7 84.4(3) . . ?
O25 W12 K7 133.61(19) . . ?
O28 W12 K7 48.3(2) . . ?
O31 W12 K7 47.41(17) . . ?
O29 W12 K7 136.0(2) . . ?
O1 W12 K7 95.94(17) . . ?
K9 W12 K7 167.549(13) . . ?
O2 Al1 O1 109.5(4) . . ?
O2 Al1 O3 109.6(3) . . ?
O1 Al1 O3 109.3(3) . . ?
O2 Al1 O4 110.7(3) . . ?
O1 Al1 O4 109.7(3) . . ?
O3 Al1 O4 108.1(4) . . ?
Al1 O1 W7 122.4(4) . . ?
Al1 O1 W12 121.6(3) . . ?
W7 O1 W12 94.9(2) . . ?
Al1 O1 W8 121.6(3) . . ?
W7 O1 W8 94.7(2) . . ?
W12 O1 W8 94.4(3) . . ?
Al1 O2 W9 122.5(3) . . ?
Al1 O2 W10 121.7(3) . . ?
W9 O2 W10 95.0(3) . . ?
Al1 O2 W4 121.3(4) . . ?
W9 O2 W4 94.9(2) . . ?
W10 O2 W4 94.4(2) . . ?
Al1 O3 W2 122.0(3) . . ?
Al1 O3 W3 122.2(3) . . ?
W2 O3 W3 95.0(3) . . ?
Al1 O3 W1 121.4(4) . . ?
W2 O3 W1 94.7(2) . . ?
W3 O3 W1 94.5(2) . . ?
Al1 O4 W5 122.3(4) . . ?
Al1 O4 W6 122.5(3) . . ?
W5 O4 W6 95.7(3) . . ?
Al1 O4 W11 120.1(4) . . ?
W5 O4 W11 94.54(19) . . ?
W6 O4 W11 94.6(2) . . ?
W1 O5 K1 145.9(4) . . ?
W1 O6 W8 151.3(4) . . ?
W1 O6 K4 103.7(3) . . ?
W8 O6 K4 103.4(3) . . ?
W9 O7 W1 151.3(4) . . ?
W9 O7 K6 103.8(3) . . ?
W1 O7 K6 103.2(3) . . ?
W2 O8 K2 145.4(3) . 2_766 ?
W3 O9 K3 144.5(4) . . ?
W7 O10 W3 151.3(3) . . ?
W7 O10 K4 104.3(3) . . ?
W3 O10 K4 103.2(2) . . ?
W6 O11 W3 152.4(4) . . ?
W6 O11 K8 103.7(2) . . ?
W3 O11 K8 103.2(3) . . ?
W4 O12 W2 150.8(4) . . ?
W4 O12 K6 104.0(3) . . ?
W2 O12 K6 103.8(2) . . ?
W4 O13 K1 145.1(5) . 2_766 ?
W5 O14 W4 151.6(3) . . ?
W5 O14 K5 103.6(2) . . ?
W4 O14 K5 102.8(3) . . ?
W5 O15 K3 144.6(4) . 2_765 ?
W6 O16 K2 145.1(3) . 1_554 ?
W7 O17 W6 150.6(4) . . ?
W7 O17 K7 104.0(3) . . ?
W6 O17 K7 103.7(2) . . ?
W7 O18 K1 144.3(4) . 2_666 ?
W8 O19 K3 145.0(4) . 2_666 ?
W9 O20 W8 150.7(4) . . ?
W9 O20 K9 104.1(3) . . ?
W8 O20 K9 103.8(3) . . ?
W9 O21 K2 145.7(3) . . ?
W4 O22 W10 115.9(3) . . ?
W4 O22 K5 103.7(3) . . ?
W10 O22 K5 103.4(2) . . ?
W10 O23 K3 144.7(4) . 1_645 ?
W10 O24 W11 151.4(3) . . ?
W10 O24 K5 103.7(3) . . ?
W11 O24 K5 103.3(3) . . ?
W12 O25 W10 150.3(4) . . ?
W12 O25 K9 104.0(3) . . ?
W10 O25 K9 103.5(3) . . ?
W11 O26 K1 147.1(4) . 1_644 ?
W12 O27 K2 144.7(3) . 2_756 ?
W11 O28 W12 151.4(4) . . ?
W11 O28 K7 103.7(3) . . ?
W12 O28 K7 103.2(3) . . ?
W8 O29 W12 116.4(4) . . ?
W8 O29 K9 103.6(3) . . ?
W12 O29 K9 103.0(2) . . ?
W7 O30 W8 116.2(3) . . ?
W7 O30 K4 103.3(3) . . ?
W8 O30 K4 103.2(3) . . ?
W12 O31 W7 115.9(3) . . ?
W12 O31 K7 103.8(2) . . ?
W7 O31 K7 103.8(3) . . ?
W6 O32 W11 116.5(3) . . ?
W6 O32 K7 103.8(2) . . ?
W11 O32 K7 103.4(3) . . ?
W11 O33 W5 116.1(3) . . ?
W11 O33 K5 103.4(3) . . ?
W5 O33 K5 103.4(3) . . ?
W3 O34 W1 116.1(3) . . ?
W3 O34 K4 104.1(3) . . ?
W1 O34 K4 103.1(3) . . ?
W2 O35 W3 117.2(4) . . ?
W2 O35 K8 103.5(2) . . ?
W3 O35 K8 103.3(3) . . ?
W1 O36 W2 116.2(3) . . ?
W1 O36 K6 103.3(3) . . ?
W2 O36 K6 103.3(3) . . ?
W9 O37 W4 116.0(3) . . ?
W9 O37 K6 103.2(2) . . ?
W4 O37 K6 102.6(3) . . ?
W5 O38 W6 115.9(3) . . ?
W5 O38 K8 103.8(3) . . ?
W6 O38 K8 103.5(2) . . ?
W5 O39 W2 152.5(5) . . ?
W5 O39 K8 102.9(3) . . ?
W2 O39 K8 102.4(3) . . ?
W9 O40 W10 116.4(4) . . ?
W9 O40 K9 103.3(2) . . ?
W10 O40 K9 103.4(3) . . ?
O18W Co13 O18W 180(3) 2_676 . ?
O18W Co13 O17W 106.2(19) 2_676 . ?
O18W Co13 O17W 73.8(19) . . ?
O18W Co13 O17W 73.8(19) 2_676 2_676 ?
O18W Co13 O17W 106.2(19) . 2_676 ?
O17W Co13 O17W 180.000(6) . 2_676 ?
O18W Co13 O19W 104.6(13) 2_676 2_676 ?
O18W Co13 O19W 75.4(14) . 2_676 ?
O17W Co13 O19W 78.0(17) . 2_676 ?
O17W Co13 O19W 102.0(17) 2_676 2_676 ?
O18W Co13 O19W 75.4(13) 2_676 . ?
O18W Co13 O19W 104.6(13) . . ?
O17W Co13 O19W 102.0(17) . . ?
O17W Co13 O19W 78.0(17) 2_676 . ?
O19W Co13 O19W 180.000(1) 2_676 . ?
O17W K1 O5 115.2(9) 2_676 . ?
O17W K1 O26 108.5(9) 2_676 1_466 ?
O5 K1 O26 136.1(3) . 1_466 ?
O17W K1 O13 106.3(11) 2_676 2_766 ?
O5 K1 O13 82.2(2) . 2_766 ?
O26 K1 O13 81.8(2) 1_466 2_766 ?
O17W K1 O18 119.0(11) 2_676 2_666 ?
O5 K1 O18 81.2(2) . 2_666 ?
O26 K1 O18 81.6(2) 1_466 2_666 ?
O13 K1 O18 134.7(3) 2_766 2_666 ?
O17W K1 O4W 49.6(11) 2_676 . ?
O5 K1 O4W 138.8(3) . . ?
O26 K1 O4W 70.5(3) 1_466 . ?
O13 K1 O4W 70.3(3) 2_766 . ?
O18 K1 O4W 139.7(3) 2_666 . ?
O17W K1 O11W 58.0(9) 2_676 2_676 ?
O5 K1 O11W 138.8(3) . 2_676 ?
O26 K1 O11W 70.3(3) 1_466 2_676 ?
O13 K1 O11W 138.7(3) 2_766 2_676 ?
O18 K1 O11W 71.6(3) 2_666 2_676 ?
O4W K1 O11W 71.9(3) . 2_676 ?
O17W K1 O3W 53.2(9) 2_676 2_766 ?
O5 K1 O3W 71.7(3) . 2_766 ?
O26 K1 O3W 138.4(3) 1_466 2_766 ?
O13 K1 O3W 71.3(3) 2_766 2_766 ?
O18 K1 O3W 139.5(3) 2_666 2_766 ?
O4W K1 O3W 70.8(3) . 2_766 ?
O11W K1 O3W 110.8(4) 2_676 2_766 ?
O17W K1 O12W 62.6(11) 2_676 . ?
O5 K1 O12W 70.4(3) . . ?
O26 K1 O12W 138.6(3) 1_466 . ?
O13 K1 O12W 139.3(3) 2_766 . ?
O18 K1 O12W 71.1(3) 2_666 . ?
O4W K1 O12W 112.2(4) . . ?
O11W K1 O12W 71.8(3) 2_676 . ?
O3W K1 O12W 71.7(4) 2_766 . ?
O19W K2 O21 101.0(8) 2_766 . ?
O19W K2 O8 115.9(8) 2_766 2_766 ?
O21 K2 O8 82.1(2) . 2_766 ?
O19W K2 O16 123.4(8) 2_766 1_556 ?
O21 K2 O16 135.5(2) . 1_556 ?
O8 K2 O16 81.5(2) 2_766 1_556 ?
O19W K2 O27 108.0(8) 2_766 2_756 ?
O21 K2 O27 81.2(2) . 2_756 ?
O8 K2 O27 135.2(2) 2_766 2_756 ?
O16 K2 O27 82.0(2) 1_556 2_756 ?
O19W K2 O5W 66.3(8) 2_766 2_766 ?
O21 K2 O5W 139.0(4) . 2_766 ?
O8 K2 O5W 71.0(3) 2_766 2_766 ?
O16 K2 O5W 71.1(3) 1_556 2_766 ?
O27 K2 O5W 139.4(4) 2_756 2_766 ?
O18W K3 O23 109.5(9) . 1_465 ?
O18W K3 O9 116.0(9) . . ?
O23 K3 O9 134.3(2) 1_465 . ?
O18W K3 O19 116.2(8) . 2_666 ?
O23 K3 O19 81.7(2) 1_465 2_666 ?
O9 K3 O19 81.6(2) . 2_666 ?
O18W K3 O15 109.0(8) . 2_765 ?
O23 K3 O15 81.5(2) 1_465 2_765 ?
O9 K3 O15 80.9(2) . 2_765 ?
O19 K3 O15 134.8(2) 2_666 2_765 ?
O18W K3 O13W 56.2(7) . . ?
O23 K3 O13W 71.2(4) 1_465 . ?
O9 K3 O13W 139.7(4) . . ?
O19 K3 O13W 71.3(4) 2_666 . ?
O15 K3 O13W 139.1(4) 2_765 . ?
O18W K3 O5W 55.7(7) . . ?
O23 K3 O5W 139.2(4) 1_465 . ?
O9 K3 O5W 71.0(3) . . ?
O19 K3 O5W 138.8(4) 2_666 . ?
O15 K3 O5W 71.1(3) 2_765 . ?
O13W K3 O5W 111.6(4) . . ?
O18W K3 O12W 60.7(9) . . ?
O23 K3 O12W 139.4(3) 1_465 . ?
O9 K3 O12W 71.3(3) . . ?
O19 K3 O12W 71.0(3) 2_666 . ?
O15 K3 O12W 138.8(3) 2_765 . ?
O13W K3 O12W 71.9(4) . . ?
O5W K3 O12W 71.4(4) . . ?
O34 K4 O34 180.00(18) . 2_666 ?
O34 K4 O30 87.35(18) . 2_666 ?
O34 K4 O30 92.65(18) 2_666 2_666 ?
O34 K4 O30 92.65(18) . . ?
O34 K4 O30 87.35(18) 2_666 . ?
O30 K4 O30 180.000(1) 2_666 . ?
O34 K4 O10 126.38(18) . 2_666 ?
O34 K4 O10 53.62(18) 2_666 2_666 ?
O30 K4 O10 53.16(19) 2_666 2_666 ?
O30 K4 O10 126.84(19) . 2_666 ?
O34 K4 O10 53.62(18) . . ?
O34 K4 O10 126.38(18) 2_666 . ?
O30 K4 O10 126.84(19) 2_666 . ?
O30 K4 O10 53.16(19) . . ?
O10 K4 O10 180.000(1) 2_666 . ?
O34 K4 O6 53.9(2) . . ?
O34 K4 O6 126.1(2) 2_666 . ?
O30 K4 O6 126.11(18) 2_666 . ?
O30 K4 O6 53.89(18) . . ?
O10 K4 O6 118.34(19) 2_666 . ?
O10 K4 O6 61.66(19) . . ?
O34 K4 O6 126.1(2) . 2_666 ?
O34 K4 O6 53.9(2) 2_666 2_666 ?
O30 K4 O6 53.89(18) 2_666 2_666 ?
O30 K4 O6 126.11(18) . 2_666 ?
O10 K4 O6 61.66(19) 2_666 2_666 ?
O10 K4 O6 118.34(19) . 2_666 ?
O6 K4 O6 180.0(2) . 2_666 ?
O34 K4 O1W 90.3(2) . 2_666 ?
O34 K4 O1W 89.7(2) 2_666 2_666 ?
O30 K4 O1W 89.72(19) 2_666 2_666 ?
O30 K4 O1W 90.28(19) . 2_666 ?
O10 K4 O1W 59.31(18) 2_666 2_666 ?
O10 K4 O1W 120.69(18) . 2_666 ?
O6 K4 O1W 59.03(17) . 2_666 ?
O6 K4 O1W 120.97(17) 2_666 2_666 ?
O34 K4 O1W 89.7(2) . . ?
O34 K4 O1W 90.3(2) 2_666 . ?
O30 K4 O1W 90.28(19) 2_666 . ?
O30 K4 O1W 89.72(19) . . ?
O10 K4 O1W 120.69(18) 2_666 . ?
O10 K4 O1W 59.31(18) . . ?
O6 K4 O1W 120.97(17) . . ?
O6 K4 O1W 59.03(17) 2_666 . ?
O1W K4 O1W 180.000(1) 2_666 . ?
O34 K4 W1 29.18(16) . . ?
O34 K4 W1 150.82(16) 2_666 . ?
O30 K4 W1 101.18(13) 2_666 . ?
O30 K4 W1 78.82(13) . . ?
O10 K4 W1 116.71(13) 2_666 . ?
O10 K4 W1 63.29(13) . . ?
O6 K4 W1 28.08(14) . . ?
O6 K4 W1 151.92(14) 2_666 . ?
O1W K4 W1 65.04(13) 2_666 . ?
O1W K4 W1 114.96(13) . . ?
O22 K5 O22 180.0(4) . 2_855 ?
O22 K5 O33 87.22(16) . 2_855 ?
O22 K5 O33 92.78(16) 2_855 2_855 ?
O22 K5 O33 92.78(16) . . ?
O22 K5 O33 87.22(16) 2_855 . ?
O33 K5 O33 180.0(2) 2_855 . ?
O22 K5 O24 126.23(18) . 2_855 ?
O22 K5 O24 53.77(18) 2_855 2_855 ?
O33 K5 O24 53.8(2) 2_855 2_855 ?
O33 K5 O24 126.2(2) . 2_855 ?
O22 K5 O24 53.77(18) . . ?
O22 K5 O24 126.23(18) 2_855 . ?
O33 K5 O24 126.2(2) 2_855 . ?
O33 K5 O24 53.8(2) . . ?
O24 K5 O24 180.0(2) 2_855 . ?
O22 K5 O14 125.88(19) . 2_855 ?
O22 K5 O14 54.12(19) 2_855 2_855 ?
O33 K5 O14 53.65(18) 2_855 2_855 ?
O33 K5 O14 126.35(18) . 2_855 ?
O24 K5 O14 62.40(19) 2_855 2_855 ?
O24 K5 O14 117.60(19) . 2_855 ?
O22 K5 O14 54.12(19) . . ?
O22 K5 O14 125.88(19) 2_855 . ?
O33 K5 O14 126.35(18) 2_855 . ?
O33 K5 O14 53.65(18) . . ?
O24 K5 O14 117.60(19) 2_855 . ?
O24 K5 O14 62.40(19) . . ?
O14 K5 O14 180.0(5) 2_855 . ?
O22 K5 O2W 90.14(18) . . ?
O22 K5 O2W 89.86(18) 2_855 . ?
O33 K5 O2W 90.1(2) 2_855 . ?
O33 K5 O2W 89.9(2) . . ?
O24 K5 O2W 58.88(18) 2_855 . ?
O24 K5 O2W 121.12(18) . . ?
O14 K5 O2W 121.28(18) 2_855 . ?
O14 K5 O2W 58.72(18) . . ?
O22 K5 O2W 89.86(18) . 2_855 ?
O22 K5 O2W 90.14(18) 2_855 2_855 ?
O33 K5 O2W 89.9(2) 2_855 2_855 ?
O33 K5 O2W 90.1(2) . 2_855 ?
O24 K5 O2W 121.12(18) 2_855 2_855 ?
O24 K5 O2W 58.88(18) . 2_855 ?
O14 K5 O2W 58.72(18) 2_855 2_855 ?
O14 K5 O2W 121.28(18) . 2_855 ?
O2W K5 O2W 180.0(3) . 2_855 ?
O22 K5 Co11 101.08(13) . 2_855 ?
O22 K5 Co11 78.92(13) 2_855 2_855 ?
O33 K5 Co11 28.77(15) 2_855 2_855 ?
O33 K5 Co11 151.23(15) . 2_855 ?
O24 K5 Co11 28.36(14) 2_855 2_855 ?
O24 K5 Co11 151.64(14) . 2_855 ?
O14 K5 Co11 63.51(13) 2_855 2_855 ?
O14 K5 Co11 116.49(13) . 2_855 ?
O2W K5 Co11 65.25(14) . 2_855 ?
O2W K5 Co11 114.75(14) 2_855 2_855 ?
O22 K5 W11 101.08(13) . 2_855 ?
O22 K5 W11 78.92(13) 2_855 2_855 ?
O33 K5 W11 28.77(15) 2_855 2_855 ?
O33 K5 W11 151.23(15) . 2_855 ?
O24 K5 W11 28.36(14) 2_855 2_855 ?
O24 K5 W11 151.64(14) . 2_855 ?
O14 K5 W11 63.51(13) 2_855 2_855 ?
O14 K5 W11 116.49(13) . 2_855 ?
O2W K5 W11 65.25(14) . 2_855 ?
O2W K5 W11 114.75(14) 2_855 2_855 ?
Co11 K5 W11 0.000(18) 2_855 2_855 ?
O36 K6 O36 180.000(1) 2_766 . ?
O36 K6 O37 92.90(19) 2_766 2_766 ?
O36 K6 O37 87.10(19) . 2_766 ?
O36 K6 O37 87.10(19) 2_766 . ?
O36 K6 O37 92.90(19) . . ?
O37 K6 O37 180.000(1) 2_766 . ?
O36 K6 O12 53.76(16) 2_766 2_766 ?
O36 K6 O12 126.24(16) . 2_766 ?
O37 K6 O12 53.96(19) 2_766 2_766 ?
O37 K6 O12 126.04(19) . 2_766 ?
O36 K6 O12 126.24(16) 2_766 . ?
O36 K6 O12 53.76(16) . . ?
O37 K6 O12 126.04(19) 2_766 . ?
O37 K6 O12 53.96(19) . . ?
O12 K6 O12 180.00(14) 2_766 . ?
O36 K6 O7 54.0(2) 2_766 2_766 ?
O36 K6 O7 126.0(2) . 2_766 ?
O37 K6 O7 53.55(17) 2_766 2_766 ?
O37 K6 O7 126.45(17) . 2_766 ?
O12 K6 O7 62.02(17) 2_766 2_766 ?
O12 K6 O7 117.98(17) . 2_766 ?
O36 K6 O7 126.0(2) 2_766 . ?
O36 K6 O7 54.0(2) . . ?
O37 K6 O7 126.45(17) 2_766 . ?
O37 K6 O7 53.55(17) . . ?
O12 K6 O7 117.98(17) 2_766 . ?
O12 K6 O7 62.02(17) . . ?
O7 K6 O7 180.0(3) 2_766 . ?
O36 K6 O9W 89.81(19) 2_766 2_766 ?
O36 K6 O9W 90.19(19) . 2_766 ?
O37 K6 O9W 90.28(18) 2_766 2_766 ?
O37 K6 O9W 89.72(18) . 2_766 ?
O12 K6 O9W 58.93(18) 2_766 2_766 ?
O12 K6 O9W 121.07(18) . 2_766 ?
O7 K6 O9W 120.95(17) 2_766 2_766 ?
O7 K6 O9W 59.05(17) . 2_766 ?
O36 K6 O9W 90.19(19) 2_766 . ?
O36 K6 O9W 89.81(19) . . ?
O37 K6 O9W 89.72(18) 2_766 . ?
O37 K6 O9W 90.28(18) . . ?
O12 K6 O9W 121.07(18) 2_766 . ?
O12 K6 O9W 58.93(18) . . ?
O7 K6 O9W 59.05(17) 2_766 . ?
O7 K6 O9W 120.95(17) . . ?
O9W K6 O9W 180.000(1) 2_766 . ?
O36 K6 W9 101.17(15) 2_766 . ?
O36 K6 W9 78.83(15) . . ?
O37 K6 W9 151.35(12) 2_766 . ?
O37 K6 W9 28.65(12) . . ?
O12 K6 W9 116.71(14) 2_766 . ?
O12 K6 W9 63.29(14) . . ?
O7 K6 W9 151.95(13) 2_766 . ?
O7 K6 W9 28.05(13) . . ?
O9W K6 W9 65.20(13) 2_766 . ?
O9W K6 W9 114.80(13) . . ?
O31 K7 O31 180.0(4) . 2_755 ?
O31 K7 O32 92.47(18) . . ?
O31 K7 O32 87.53(18) 2_755 . ?
O31 K7 O32 87.53(18) . 2_755 ?
O31 K7 O32 92.47(18) 2_755 2_755 ?
O32 K7 O32 180.00(18) . 2_755 ?
O31 K7 O17 126.27(19) . 2_755 ?
O31 K7 O17 53.73(19) 2_755 2_755 ?
O32 K7 O17 126.44(16) . 2_755 ?
O32 K7 O17 53.56(16) 2_755 2_755 ?
O31 K7 O17 53.73(19) . . ?
O31 K7 O17 126.27(19) 2_755 . ?
O32 K7 O17 53.56(16) . . ?
O32 K7 O17 126.44(16) 2_755 . ?
O17 K7 O17 180.00(15) 2_755 . ?
O31 K7 O28 126.11(16) . 2_755 ?
O31 K7 O28 53.89(16) 2_755 2_755 ?
O32 K7 O28 126.4(2) . 2_755 ?
O32 K7 O28 53.6(2) 2_755 2_755 ?
O17 K7 O28 62.2(2) 2_755 2_755 ?
O17 K7 O28 117.8(2) . 2_755 ?
O31 K7 O28 53.89(16) . . ?
O31 K7 O28 126.11(16) 2_755 . ?
O32 K7 O28 53.6(2) . . ?
O32 K7 O28 126.4(2) 2_755 . ?
O17 K7 O28 117.8(2) 2_755 . ?
O17 K7 O28 62.2(2) . . ?
O28 K7 O28 180.0(3) 2_755 . ?
O31 K7 O8W 89.96(18) . 2_755 ?
O31 K7 O8W 90.04(18) 2_755 2_755 ?
O32 K7 O8W 90.05(19) . 2_755 ?
O32 K7 O8W 89.95(19) 2_755 2_755 ?
O17 K7 O8W 58.98(19) 2_755 2_755 ?
O17 K7 O8W 121.02(19) . 2_755 ?
O28 K7 O8W 121.18(19) 2_755 2_755 ?
O28 K7 O8W 58.82(19) . 2_755 ?
O31 K7 O8W 90.04(18) . . ?
O31 K7 O8W 89.96(18) 2_755 . ?
O32 K7 O8W 89.95(19) . . ?
O32 K7 O8W 90.05(19) 2_755 . ?
O17 K7 O8W 121.02(19) 2_755 . ?
O17 K7 O8W 58.98(19) . . ?
O28 K7 O8W 58.82(19) 2_755 . ?
O28 K7 O8W 121.18(19) . . ?
O8W K7 O8W 180.0(3) 2_755 . ?
O31 K7 Co6 101.21(14) . 2_755 ?
O31 K7 Co6 78.79(14) 2_755 2_755 ?
O32 K7 Co6 151.44(12) . 2_755 ?
O32 K7 Co6 28.56(12) 2_755 2_755 ?
O17 K7 Co6 28.29(12) 2_755 2_755 ?
O17 K7 Co6 151.71(12) . 2_755 ?
O28 K7 Co6 63.34(15) 2_755 2_755 ?
O28 K7 Co6 116.66(15) . 2_755 ?
O8W K7 Co6 65.27(14) 2_755 2_755 ?
O8W K7 Co6 114.73(14) . 2_755 ?
O31 K7 W6 101.21(14) . 2_755 ?
O31 K7 W6 78.79(14) 2_755 2_755 ?
O32 K7 W6 151.44(12) . 2_755 ?
O32 K7 W6 28.56(12) 2_755 2_755 ?
O17 K7 W6 28.29(12) 2_755 2_755 ?
O17 K7 W6 151.71(12) . 2_755 ?
O28 K7 W6 63.34(15) 2_755 2_755 ?
O28 K7 W6 116.66(15) . 2_755 ?
O8W K7 W6 65.27(14) 2_755 2_755 ?
O8W K7 W6 114.73(14) . 2_755 ?
Co6 K7 W6 0.000(2) 2_755 2_755 ?
O38 K8 O38 180.0(3) . 2_765 ?
O38 K8 O35 92.30(17) . . ?
O38 K8 O35 87.70(17) 2_765 . ?
O38 K8 O35 87.70(17) . 2_765 ?
O38 K8 O35 92.30(17) 2_765 2_765 ?
O35 K8 O35 180.0(3) . 2_765 ?
O38 K8 O11 53.19(15) . . ?
O38 K8 O11 126.81(15) 2_765 . ?
O35 K8 O11 53.28(18) . . ?
O35 K8 O11 126.72(18) 2_765 . ?
O38 K8 O11 126.81(15) . 2_765 ?
O38 K8 O11 53.19(15) 2_765 2_765 ?
O35 K8 O11 126.72(18) . 2_765 ?
O35 K8 O11 53.28(18) 2_765 2_765 ?
O11 K8 O11 180.0(3) . 2_765 ?
O38 K8 O39 126.37(18) . 2_765 ?
O38 K8 O39 53.63(18) 2_765 2_765 ?
O35 K8 O39 126.31(16) . 2_765 ?
O35 K8 O39 53.69(16) 2_765 2_765 ?
O11 K8 O39 118.57(19) . 2_765 ?
O11 K8 O39 61.43(19) 2_765 2_765 ?
O38 K8 O39 53.63(18) . . ?
O38 K8 O39 126.37(18) 2_765 . ?
O35 K8 O39 53.69(16) . . ?
O35 K8 O39 126.31(16) 2_765 . ?
O11 K8 O39 61.43(19) . . ?
O11 K8 O39 118.57(19) 2_765 . ?
O39 K8 O39 180.0(5) 2_765 . ?
O38 K8 O6W 90.2(2) . 2_765 ?
O38 K8 O6W 89.8(2) 2_765 2_765 ?
O35 K8 O6W 90.09(18) . 2_765 ?
O35 K8 O6W 89.91(18) 2_765 2_765 ?
O11 K8 O6W 60.0(2) . 2_765 ?
O11 K8 O6W 120.0(2) 2_765 2_765 ?
O39 K8 O6W 58.6(2) 2_765 2_765 ?
O39 K8 O6W 121.4(2) . 2_765 ?
O38 K8 O6W 89.8(2) . . ?
O38 K8 O6W 90.2(2) 2_765 . ?
O35 K8 O6W 89.91(18) . . ?
O35 K8 O6W 90.09(18) 2_765 . ?
O11 K8 O6W 120.0(2) . . ?
O11 K8 O6W 60.0(2) 2_765 . ?
O39 K8 O6W 121.4(2) 2_765 . ?
O39 K8 O6W 58.6(2) . . ?
O6W K8 O6W 180.0(4) 2_765 . ?
O38 K8 W6 28.87(12) . . ?
O38 K8 W6 151.13(12) 2_765 . ?
O35 K8 W6 78.49(13) . . ?
O35 K8 W6 101.51(13) 2_765 . ?
O11 K8 W6 27.96(11) . . ?
O11 K8 W6 152.04(11) 2_765 . ?
O39 K8 W6 116.46(14) 2_765 . ?
O39 K8 W6 63.54(14) . . ?
O6W K8 W6 65.26(15) 2_765 . ?
O6W K8 W6 114.74(15) . . ?
O40 K9 O40 180.0(2) . 2_756 ?
O40 K9 O29 92.5(2) . . ?
O40 K9 O29 87.5(2) 2_756 . ?
O40 K9 O29 87.5(2) . 2_756 ?
O40 K9 O29 92.5(2) 2_756 2_756 ?
O29 K9 O29 180.00(16) . 2_756 ?
O40 K9 O20 53.50(18) . . ?
O40 K9 O20 126.50(18) 2_756 . ?
O29 K9 O20 53.55(19) . . ?
O29 K9 O20 126.45(19) 2_756 . ?
O40 K9 O20 126.50(18) . 2_756 ?
O40 K9 O20 53.50(18) 2_756 2_756 ?
O29 K9 O20 126.45(19) . 2_756 ?
O29 K9 O20 53.55(19) 2_756 2_756 ?
O20 K9 O20 180.00(15) . 2_756 ?
O40 K9 O25 125.98(19) . 2_756 ?
O40 K9 O25 54.02(19) 2_756 2_756 ?
O29 K9 O25 126.15(17) . 2_756 ?
O29 K9 O25 53.85(17) 2_756 2_756 ?
O20 K9 O25 117.65(17) . 2_756 ?
O20 K9 O25 62.35(17) 2_756 2_756 ?
O40 K9 O25 54.02(19) . . ?
O40 K9 O25 125.98(19) 2_756 . ?
O29 K9 O25 53.85(17) . . ?
O29 K9 O25 126.15(17) 2_756 . ?
O20 K9 O25 62.35(17) . . ?
O20 K9 O25 117.65(17) 2_756 . ?
O25 K9 O25 180.000(1) 2_756 . ?
O40 K9 O10W 89.99(19) . 2_756 ?
O40 K9 O10W 90.01(19) 2_756 2_756 ?
O29 K9 O10W 89.59(19) . 2_756 ?
O29 K9 O10W 90.41(19) 2_756 2_756 ?
O20 K9 O10W 58.98(19) . 2_756 ?
O20 K9 O10W 121.02(19) 2_756 2_756 ?
O25 K9 O10W 58.7(2) 2_756 2_756 ?
O25 K9 O10W 121.3(2) . 2_756 ?
O40 K9 O10W 90.01(19) . . ?
O40 K9 O10W 89.99(19) 2_756 . ?
O29 K9 O10W 90.41(19) . . ?
O29 K9 O10W 89.59(19) 2_756 . ?
O20 K9 O10W 121.02(19) . . ?
O20 K9 O10W 58.98(19) 2_756 . ?
O25 K9 O10W 121.3(2) 2_756 . ?
O25 K9 O10W 58.7(2) . . ?
O10W K9 O10W 180.000(1) 2_756 . ?
O40 K9 Co9 151.21(12) . 2_756 ?
O40 K9 Co9 28.79(12) 2_756 2_756 ?
O29 K9 Co9 101.40(13) . 2_756 ?
O29 K9 Co9 78.60(13) 2_756 2_756 ?
O20 K9 Co9 151.92(13) . 2_756 ?
O20 K9 Co9 28.08(13) 2_756 2_756 ?
O25 K9 Co9 63.88(13) 2_756 2_756 ?
O25 K9 Co9 116.12(13) . 2_756 ?
O10W K9 Co9 114.93(15) 2_756 2_756 ?
O10W K9 Co9 65.07(15) . 2_756 ?
O40 K9 W9 151.21(12) . 2_756 ?
O40 K9 W9 28.79(12) 2_756 2_756 ?
O29 K9 W9 101.40(13) . 2_756 ?
O29 K9 W9 78.60(13) 2_756 2_756 ?
O20 K9 W9 151.92(13) . 2_756 ?
O20 K9 W9 28.08(13) 2_756 2_756 ?
O25 K9 W9 63.88(13) 2_756 2_756 ?
O25 K9 W9 116.12(13) . 2_756 ?
O10W K9 W9 114.93(15) 2_756 2_756 ?
O10W K9 W9 65.07(15) . 2_756 ?
Co9 K9 W9 0.000(13) 2_756 2_756 ?
K3 O5W K2 158.7(4) . 2_766 ?
K1 O12W K3 158.2(5) . . ?
Co13 O17W K1 163(3) . 2_676 ?
Co13 O18W K3 168(2) . . ?
Co13 O19W K2 152.3(17) . 2_766 ?

loop_
_geom_bond_atom_site_label_1
_geom_bond_atom_site_label_2
_geom_bond_distance
_geom_bond_site_symmetry_2
_geom_bond_publ_flag
W1 O5 1.756(6) . ?
W1 O6 1.904(7) . ?
W1 O7 1.926(7) . ?
W1 O36 1.946(8) . ?
W1 O34 1.967(8) . ?
W1 O3 2.260(5) . ?
W1 K4 3.9292(6) . ?
W1 K6 3.9329(6) . ?
W2 O8 1.749(7) . ?
W2 O12 1.919(7) . ?
W2 O39 1.920(6) . ?
W2 O35 1.932(7) . ?
W2 O36 1.952(6) . ?
W2 O3 2.240(7) . ?
W2 K8 3.9361(6) . ?
W2 K6 3.9365(6) . ?
W3 O9 1.760(8) . ?
W3 O11 1.924(6) . ?
W3 O10 1.931(7) . ?
W3 O34 1.932(7) . ?
W3 O35 1.941(7) . ?
W3 O3 2.244(7) . ?
W3 K4 3.9320(5) . ?
W3 K8 3.9367(5) . ?
W4 O13 1.749(7) . ?
W4 O12 1.915(6) . ?
W4 O14 1.930(7) . ?
W4 O22 1.944(7) . ?
W4 O37 1.966(6) . ?
W4 O2 2.255(6) . ?
W4 K5 3.9324(5) . ?
W4 K6 3.9376(5) . ?
W5 O15 1.746(7) . ?
W5 O14 1.897(8) . ?
W5 O39 1.899(6) . ?
W5 O38 1.946(7) . ?
W5 O33 1.950(7) . ?
W5 O4 2.228(6) . ?
W5 K5 3.9317(6) . ?
W5 K8 3.9354(5) . ?
W6 O16 1.753(7) . ?
W6 O11 1.898(6) . ?
W6 O17 1.917(7) . ?
W6 O32 1.935(7) . ?
W6 O38 1.953(7) . ?
W6 O4 2.229(7) . ?
W6 K7 3.9307(6) . ?
W6 K8 3.9325(6) . ?
W7 O18 1.762(7) . ?
W7 O10 1.892(7) . ?
W7 O17 1.917(6) . ?
W7 O30 1.945(6) . ?
W7 O31 1.953(7) . ?
W7 O1 2.240(7) . ?
W7 K4 3.9333(5) . ?
W7 K7 3.9372(5) . ?
W8 O19 1.746(7) . ?
W8 O6 1.920(7) . ?
W8 O20 1.924(7) . ?
W8 O29 1.934(6) . ?
W8 O30 1.950(7) . ?
W8 O1 2.258(6) . ?
W8 K4 3.9322(5) . ?
W8 K9 3.9351(5) . ?
W9 O21 1.750(7) . ?
W9 O7 1.904(7) . ?
W9 O20 1.907(7) . ?
W9 O37 1.937(7) . ?
W9 O40 1.945(7) . ?
W9 O2 2.240(6) . ?
W9 K9 3.9305(6) . ?
W9 K6 3.9325(6) . ?
W10 O23 1.769(7) . ?
W10 O24 1.911(7) . ?
W10 O25 1.926(7) . ?
W10 O40 1.948(6) . ?
W10 O22 1.954(7) . ?
W10 O2 2.249(6) . ?
W10 K5 3.9331(5) . ?
W10 K9 3.9355(5) . ?
W11 O26 1.737(6) . ?
W11 O28 1.903(7) . ?
W11 O24 1.918(7) . ?
W11 O33 1.944(7) . ?
W11 O32 1.954(7) . ?
W11 O4 2.269(6) . ?
W11 K5 3.9292(6) . ?
W11 K7 3.9329(6) . ?
W12 O27 1.748(7) . ?
W12 O25 1.909(7) . ?
W12 O28 1.926(6) . ?
W12 O31 1.950(7) . ?
W12 O29 1.958(6) . ?
W12 O1 2.250(7) . ?
W12 K9 3.9362(6) . ?
W12 K7 3.9364(6) . ?
Al1 O2 1.756(7) . ?
Al1 O1 1.759(7) . ?
Al1 O3 1.764(7) . ?
Al1 O4 1.769(6) . ?
O5 K1 2.802(7) . ?
O6 K4 3.014(7) . ?
O7 K6 3.017(7) . ?
O8 K2 2.813(7) 2_766 ?
O9 K3 2.816(8) . ?
O10 K4 3.012(5) . ?
O11 K8 3.024(7) . ?
O12 K6 3.010(6) . ?
O13 K1 2.813(8) 2_766 ?
O14 K5 3.027(6) . ?
O15 K3 2.833(7) 2_765 ?
O16 K2 2.819(7) 1_554 ?
O17 K7 3.008(7) . ?
O18 K1 2.816(7) 2_666 ?
O19 K3 2.821(8) 2_666 ?
O20 K9 3.003(7) . ?
O21 K2 2.812(8) . ?
O22 K5 2.989(6) . ?
O23 K3 2.804(8) 1_645 ?
O24 K5 3.016(6) . ?
O25 K9 3.011(7) . ?
O26 K1 2.812(6) 1_644 ?
O27 K2 2.822(8) 2_756 ?
O28 K7 3.020(7) . ?
O29 K9 3.002(8) . ?
O30 K4 3.000(6) . ?
O31 K7 2.985(6) . ?
O32 K7 2.990(7) . ?
O33 K5 2.993(7) . ?
O34 K4 2.986(7) . ?
O35 K8 3.007(7) . ?
O36 K6 2.999(8) . ?
O37 K6 3.009(7) . ?
O38 K8 2.989(7) . ?
O39 K8 3.048(8) . ?
O40 K9 2.997(7) . ?
Co13 O18W 1.96(4) 2_676 ?
Co13 O18W 1.96(4) . ?
Co13 O17W 1.98(6) . ?
Co13 O17W 1.98(6) 2_676 ?
Co13 O19W 2.06(3) 2_676 ?
Co13 O19W 2.06(3) . ?
K1 O17W 2.75(6) 2_676 ?
K1 O26 2.812(6) 1_466 ?
K1 O13 2.813(8) 2_766 ?
K1 O18 2.816(7) 2_666 ?
K1 O4W 3.266(15) . ?
K1 O11W 3.295(13) 2_676 ?
K1 O3W 3.296(14) 2_766 ?
K1 O12W 3.334(16) . ?
K2 O19W 2.77(3) 2_766 ?
K2 O8 2.813(7) 2_766 ?
K2 O16 2.819(7) 1_556 ?
K2 O27 2.822(8) 2_756 ?
K2 O5W 3.393(17) 2_766 ?
K3 O18W 2.75(4) . ?
K3 O23 2.804(8) 1_465 ?
K3 O19 2.821(8) 2_666 ?
K3 O15 2.833(7) 2_765 ?
K3 O13W 3.267(14) . ?
K3 O5W 3.349(16) . ?
K3 O12W 3.417(17) . ?
K4 O34 2.986(7) 2_666 ?
K4 O30 3.000(6) 2_666 ?
K4 O10 3.012(5) 2_666 ?
K4 O6 3.014(7) 2_666 ?
K4 O1W 3.062(11) 2_666 ?
K4 O1W 3.062(11) . ?
K5 O22 2.989(6) 2_855 ?
K5 O33 2.993(7) 2_855 ?
K5 O24 3.016(6) 2_855 ?
K5 O14 3.027(6) 2_855 ?
K5 O2W 3.077(10) . ?
K5 O2W 3.077(10) 2_855 ?
K5 Co11 3.9292(6) 2_855 ?
K5 W11 3.9292(6) 2_855 ?
K6 O36 2.999(8) 2_766 ?
K6 O37 3.009(7) 2_766 ?
K6 O12 3.010(6) 2_766 ?
K6 O7 3.017(7) 2_766 ?
K6 O9W 3.049(8) 2_766 ?
K6 O9W 3.049(8) . ?
K7 O31 2.985(6) 2_755 ?
K7 O32 2.990(7) 2_755 ?
K7 O17 3.008(7) 2_755 ?
K7 O28 3.020(7) 2_755 ?
K7 O8W 3.061(8) 2_755 ?
K7 O8W 3.061(8) . ?
K7 Co6 3.9307(6) 2_755 ?
K7 W6 3.9307(6) 2_755 ?
K8 O38 2.989(7) 2_765 ?
K8 O35 3.007(7) 2_765 ?
K8 O11 3.024(7) 2_765 ?
K8 O39 3.048(8) 2_765 ?
K8 O6W 3.075(9) 2_765 ?
K8 O6W 3.075(9) . ?
K9 O40 2.997(7) 2_756 ?
K9 O29 3.002(8) 2_756 ?
K9 O20 3.003(7) 2_756 ?
K9 O25 3.011(7) 2_756 ?
K9 O10W 3.056(7) 2_756 ?
K9 O10W 3.056(7) . ?
K9 Co9 3.9305(6) 2_756 ?
K9 W9 3.9305(6) 2_756 ?
O3W K1 3.296(14) 2_766 ?
O5W K2 3.393(17) 2_766 ?
O11W K1 3.295(13) 2_676 ?
O17W K1 2.75(6) 2_676 ?
O19W K2 2.77(3) 2_766 ?
